data_4067756
loop_
_publ_author_name
'Alekseev, Leonid S.'
'Dolgushin, Fedor M.'
'Godovikov, Ivan A.'
'Chizhevsky, Igor T.'

_publ_section_title
;
 Electronically-Deficient Biiridacarbaborane Clusters with a Bridging
 \m,\h-COD Ligand
;
_journal_issue 7
_journal_name_full Organometallics
_journal_page_first 1707
_journal_paper_doi 10.1021/om901111d
_journal_volume 29
_journal_year 2010
_chemical_formula_moiety 'C16 H40 B18 Ir2'
_chemical_formula_sum 'C16 H40 B18 Ir2'
_chemical_formula_weight 811.46
_chemical_name_systematic
; 
 ? 
;
_space_group_IT_number 14
_symmetry_cell_setting monoclinic
_symmetry_space_group_name_Hall '-P 2ybc'
_symmetry_space_group_name_H-M 'P 1 21/c 1'
_atom_sites_solution_hydrogens difmap
_atom_sites_solution_primary direct
_atom_sites_solution_secondary difmap
_audit_creation_method SHELXL-97
_cell_angle_alpha 90.00
_cell_angle_beta 110.4180(10)
_cell_angle_gamma 90.00
_cell_formula_units_Z 4
_cell_length_a 11.6122(2)
_cell_length_b 17.8637(3)
_cell_length_c 14.1173(2)
_cell_measurement_reflns_used 9155
_cell_measurement_temperature 100(2)
_cell_measurement_theta_max 44.44
_cell_measurement_theta_min 2.27
_cell_volume 2744.46(8)
_computing_cell_refinement 'Bruker SAINT'
_computing_data_collection 'Bruker APEX2'
_computing_data_reduction 'Bruker SAINT'
_computing_molecular_graphics 'Bruker SHELXTL'
_computing_publication_material 'Bruker SHELXTL'
_computing_structure_refinement 'SHELXL-97 (Sheldrick, 1997)'
_computing_structure_solution 'SHELXS-97 (Sheldrick, 1990)'
_diffrn_ambient_temperature 100(2)
_diffrn_measured_fraction_theta_full 0.997
_diffrn_measured_fraction_theta_max 0.997
_diffrn_measurement_device_type 'Bruker APEX-II CCD'
_diffrn_measurement_method '\f and \w scans'
_diffrn_radiation_monochromator graphite
_diffrn_radiation_source 'fine-focus sealed tube'
_diffrn_radiation_type MoK\a
_diffrn_radiation_wavelength 0.71073
_diffrn_reflns_av_R_equivalents 0.0470
_diffrn_reflns_av_sigmaI/netI 0.0180
_diffrn_reflns_limit_h_max 16
_diffrn_reflns_limit_h_min -16
_diffrn_reflns_limit_k_max 25
_diffrn_reflns_limit_k_min -25
_diffrn_reflns_limit_l_max 19
_diffrn_reflns_limit_l_min -19
_diffrn_reflns_number 109500
_diffrn_reflns_theta_full 30.00
_diffrn_reflns_theta_max 30.00
_diffrn_reflns_theta_min 1.92
_diffrn_standards_number 0
_exptl_absorpt_coefficient_mu 9.696
_exptl_absorpt_correction_T_max 0.4070
_exptl_absorpt_correction_T_min 0.2127
_exptl_absorpt_correction_type integration
_exptl_absorpt_process_details 'APEX II'
_exptl_crystal_colour violet
_exptl_crystal_density_diffrn 1.964
_exptl_crystal_density_method 'not measured'
_exptl_crystal_description prism
_exptl_crystal_F_000 1520
_exptl_crystal_size_max 0.28
_exptl_crystal_size_mid 0.15
_exptl_crystal_size_min 0.14
_refine_diff_density_max 2.565
_refine_diff_density_min -0.870
_refine_diff_density_rms 0.104
_refine_ls_extinction_method none
_refine_ls_goodness_of_fit_ref 1.008
_refine_ls_hydrogen_treatment constr
_refine_ls_matrix_type full
_refine_ls_number_parameters 329
_refine_ls_number_reflns 7974
_refine_ls_number_restraints 0
_refine_ls_restrained_S_all 1.008
_refine_ls_R_factor_all 0.0181
_refine_ls_R_factor_gt 0.0157
_refine_ls_shift/su_max 0.004
_refine_ls_shift/su_mean 0.000
_refine_ls_structure_factor_coef Fsqd
_refine_ls_weighting_details 'calc w=1/[\s^2^(Fo^2^)+(0.0153P)^2^+4.5420P] where P=(Fo^2^+2Fc^2^)/3'
_refine_ls_weighting_scheme calc
_refine_ls_wR_factor_gt 0.0360
_refine_ls_wR_factor_ref 0.0369
_reflns_number_gt 7455
_reflns_number_total 7974
_reflns_threshold_expression >2sigma(I)
_cod_data_source_file om901111d_si_001.cif
_cod_data_source_block face0
_cod_depositor_comments
;
The following automatic conversions were performed:

'_symmetry_cell_setting' value 'Monoclinic' changed to 'monoclinic'
according to /home/saulius/struct/CIF-dictionaries/cif_core.dic
dictionary named 'cif_core.dic' version 2.4.1 from 2010-06-29.

Automatic conversion script
Id: cif_fix_values 1715 2011-07-08 13:25:40Z adriana 
;
_cod_original_sg_symbol_H-M 'P 21/c'
_cod_database_code 4067756

loop_
_symmetry_equiv_pos_as_xyz
'x, y, z'
'-x, y+1/2, -z+1/2'
'-x, -y, -z'
'x, -y-1/2, z-1/2'

loop_
_atom_site_label
_atom_site_type_symbol
_atom_site_fract_x
_atom_site_fract_y
_atom_site_fract_z
_atom_site_U_iso_or_equiv
_atom_site_adp_type
_atom_site_occupancy
_atom_site_symmetry_multiplicity
_atom_site_calc_flag
_atom_site_refinement_flags
Ir2 Ir 0.186241(7) 0.688539(4) 0.300722(6) 0.00819(2) Uani 1 1 d .
C1 C 0.3315(2) 0.60729(12) 0.39727(17) 0.0131(4) Uani 1 1 d .
B3 B 0.3167(2) 0.61476(14) 0.26894(19) 0.0131(4) Uani 1 1 d .
H3 H 0.3809 0.6394 0.2405 0.016 Uiso 1 1 d R
B4 B 0.3715(2) 0.53186(15) 0.3420(2) 0.0158(5) Uani 1 1 d .
H4 H 0.4594 0.5179 0.3562 0.019 Uiso 1 1 d R
B5 B 0.2911(2) 0.51925(14) 0.4252(2) 0.0157(5) Uani 1 1 d .
H5 H 0.3386 0.4979 0.4983 0.019 Uiso 1 1 d R
B6 B 0.1890(2) 0.59604(14) 0.40767(18) 0.0123(4) Uani 1 1 d .
H6 H 0.1672 0.6130 0.4731 0.015 Uiso 1 1 d R
B7 B 0.1593(2) 0.59800(14) 0.18642(19) 0.0124(4) Uani 1 1 d .
H7 H 0.1253 0.6088 0.1068 0.015 Uiso 1 1 d R
C8 C 0.2656(2) 0.52688(12) 0.22328(18) 0.0143(4) Uani 1 1 d .
B9 B 0.2481(2) 0.46713(14) 0.3132(2) 0.0148(5) Uani 1 1 d .
H9 H 0.2637 0.4089 0.3090 0.018 Uiso 1 1 d R
B10 B 0.1329(2) 0.50786(14) 0.35173(19) 0.0125(4) Uani 1 1 d .
H10 H 0.0749 0.4748 0.3768 0.015 Uiso 1 1 d R
B11 B 0.0783(2) 0.58823(14) 0.27478(18) 0.0114(4) Uani 1 1 d .
B12 B 0.1186(2) 0.50852(14) 0.22081(19) 0.0127(4) Uani 1 1 d .
H12 H 0.0564 0.4744 0.1583 0.015 Uiso 1 1 d R
C13 C 0.4377(2) 0.64404(13) 0.48049(18) 0.0173(4) Uani 1 1 d .
H13A H 0.4972 0.6057 0.5165 0.026 Uiso 1 1 calc R
H13B H 0.4062 0.6695 0.5280 0.026 Uiso 1 1 calc R
H13C H 0.4778 0.6806 0.4505 0.026 Uiso 1 1 calc R
C14 C 0.3072(2) 0.49270(14) 0.1416(2) 0.0206(5) Uani 1 1 d .
H14A H 0.3601 0.5283 0.1232 0.031 Uiso 1 1 calc R
H14B H 0.2352 0.4813 0.0819 0.031 Uiso 1 1 calc R
H14C H 0.3532 0.4465 0.1672 0.031 Uiso 1 1 calc R
Ir3' Ir -0.048922(7) 0.675649(4) 0.263741(6) 0.00847(2) Uani 1 1 d .
C1' C -0.19035(19) 0.62463(13) 0.30943(16) 0.0124(4) Uani 1 1 d .
C2' C -0.21829(19) 0.72102(12) 0.27565(17) 0.0124(4) Uani 1 1 d .
B4' B -0.1672(2) 0.57057(14) 0.21627(19) 0.0130(4) Uani 1 1 d .
H4' H -0.1218 0.5196 0.2346 0.016 Uiso 1 1 d R
B5' B -0.3115(2) 0.57287(15) 0.23424(19) 0.0151(5) Uani 1 1 d .
H5' H -0.3387 0.5239 0.2709 0.018 Uiso 1 1 d R
B6' B -0.3366(2) 0.66290(16) 0.2745(2) 0.0158(5) Uani 1 1 d .
H6' H -0.3680 0.6765 0.3420 0.019 Uiso 1 1 d R
B7' B -0.2070(2) 0.73199(15) 0.15697(19) 0.0139(4) Uani 1 1 d .
H7' H -0.1851 0.7819 0.1279 0.017 Uiso 1 1 d R
B8' B -0.1740(2) 0.63721(15) 0.11651(19) 0.0141(4) Uani 1 1 d .
H8' H -0.1368 0.6283 0.0669 0.017 Uiso 1 1 d R
B9' B -0.3048(2) 0.58074(15) 0.1114(2) 0.0154(5) Uani 1 1 d .
H9' H -0.3357 0.5369 0.0575 0.018 Uiso 1 1 d R
B10' B -0.4109(2) 0.63552(15) 0.14607(19) 0.0153(5) Uani 1 1 d .
H10' H -0.5017 0.6271 0.1177 0.018 Uiso 1 1 d R
B11' B -0.3516(2) 0.72661(16) 0.1761(2) 0.0160(5) Uani 1 1 d .
H11' H -0.4059 0.7768 0.1684 0.019 Uiso 1 1 d R
B12' B -0.3264(2) 0.67692(15) 0.07603(19) 0.0149(5) Uani 1 1 d .
H12' H -0.3692 0.6945 -0.0034 0.018 Uiso 1 1 d R
C13' C -0.1363(2) 0.60356(15) 0.42006(17) 0.0174(4) Uani 1 1 d .
H13D H -0.1999 0.5802 0.4411 0.026 Uiso 1 1 calc R
H13E H -0.1056 0.6486 0.4606 0.026 Uiso 1 1 calc R
H13F H -0.0685 0.5682 0.4302 0.026 Uiso 1 1 calc R
C14' C -0.1913(2) 0.78042(14) 0.35779(18) 0.0181(4) Uani 1 1 d .
H14D H -0.2676 0.7940 0.3686 0.027 Uiso 1 1 calc R
H14E H -0.1568 0.8249 0.3369 0.027 Uiso 1 1 calc R
H14F H -0.1322 0.7607 0.4208 0.027 Uiso 1 1 calc R
C01 C 0.05624(19) 0.77186(12) 0.30249(17) 0.0116(4) Uani 1 1 d .
C02 C 0.1447(2) 0.76931(12) 0.40281(17) 0.0132(4) Uani 1 1 d .
H02A H 0.1145 0.7466 0.4546 0.016 Uiso 1 1 calc R
C03 C 0.2434(2) 0.82905(13) 0.44287(18) 0.0172(4) Uani 1 1 d .
H03A H 0.3030 0.8123 0.5085 0.021 Uiso 1 1 calc R
H03B H 0.2046 0.8757 0.4549 0.021 Uiso 1 1 calc R
C04 C 0.3126(2) 0.84574(13) 0.37024(18) 0.0161(4) Uani 1 1 d .
H04A H 0.2771 0.8913 0.3309 0.019 Uiso 1 1 calc R
H04B H 0.3996 0.8566 0.4105 0.019 Uiso 1 1 calc R
C05 C 0.3082(2) 0.78205(12) 0.29649(17) 0.0134(4) Uani 1 1 d .
H05A H 0.3914 0.7654 0.2988 0.016 Uiso 1 1 calc R
C06 C 0.2161(2) 0.77375(12) 0.19966(17) 0.0138(4) Uani 1 1 d .
H06A H 0.2470 0.7532 0.1471 0.017 Uiso 1 1 calc R
C07 C 0.1040(2) 0.82349(13) 0.15777(18) 0.0167(4) Uani 1 1 d .
H07A H 0.0428 0.7985 0.0990 0.020 Uiso 1 1 calc R
H07B H 0.1281 0.8711 0.1340 0.020 Uiso 1 1 calc R
C08 C 0.0455(2) 0.84024(12) 0.23723(18) 0.0145(4) Uani 1 1 d .
H08A H 0.0879 0.8831 0.2795 0.017 Uiso 1 1 calc R
H08B H -0.0421 0.8536 0.2036 0.017 Uiso 1 1 calc R

loop_
_atom_site_aniso_label
_atom_site_aniso_U_11
_atom_site_aniso_U_22
_atom_site_aniso_U_33
_atom_site_aniso_U_23
_atom_site_aniso_U_13
_atom_site_aniso_U_12
Ir2 0.00794(4) 0.00819(4) 0.00853(4) 0.00019(2) 0.00297(3) -0.00026(2)
C1 0.0115(9) 0.0122(9) 0.0142(10) 0.0004(7) 0.0028(8) 0.0007(7)
B3 0.0120(10) 0.0119(10) 0.0161(11) -0.0008(8) 0.0058(9) 0.0010(8)
B4 0.0131(11) 0.0144(11) 0.0192(12) 0.0015(9) 0.0049(9) 0.0017(9)
B5 0.0143(11) 0.0126(11) 0.0171(12) 0.0034(9) 0.0014(9) 0.0009(9)
B6 0.0123(10) 0.0127(10) 0.0113(10) 0.0028(8) 0.0032(8) -0.0004(8)
B7 0.0142(11) 0.0108(10) 0.0146(11) -0.0008(8) 0.0080(9) -0.0006(8)
C8 0.0135(10) 0.0123(10) 0.0185(11) -0.0006(8) 0.0074(8) 0.0007(8)
B9 0.0144(11) 0.0101(10) 0.0200(12) 0.0008(9) 0.0062(9) 0.0005(8)
B10 0.0122(10) 0.0112(10) 0.0132(11) 0.0028(8) 0.0031(9) 0.0000(8)
B11 0.0104(10) 0.0120(10) 0.0116(10) 0.0009(8) 0.0037(8) 0.0001(8)
B12 0.0129(10) 0.0106(10) 0.0151(11) 0.0002(8) 0.0057(9) -0.0003(8)
C13 0.0122(10) 0.0175(11) 0.0174(10) -0.0004(8) -0.0010(8) -0.0012(8)
C14 0.0217(12) 0.0199(11) 0.0250(12) -0.0049(9) 0.0142(10) 0.0000(9)
Ir3' 0.00780(4) 0.00928(4) 0.00844(4) 0.00051(2) 0.00296(3) 0.00003(2)
C1' 0.0100(9) 0.0165(10) 0.0109(9) 0.0019(8) 0.0037(7) -0.0021(7)
C2' 0.0107(9) 0.0144(10) 0.0126(9) 0.0009(8) 0.0048(8) 0.0024(7)
B4' 0.0121(10) 0.0130(11) 0.0127(10) -0.0003(8) 0.0029(8) -0.0025(8)
B5' 0.0121(11) 0.0180(12) 0.0144(11) 0.0005(9) 0.0036(9) -0.0034(9)
B6' 0.0118(11) 0.0215(12) 0.0146(11) 0.0004(9) 0.0051(9) -0.0003(9)
B7' 0.0131(10) 0.0168(11) 0.0114(10) 0.0033(9) 0.0037(8) 0.0018(9)
B8' 0.0127(11) 0.0184(12) 0.0116(10) -0.0021(9) 0.0045(9) -0.0007(9)
B9' 0.0127(11) 0.0193(12) 0.0139(11) -0.0010(9) 0.0043(9) -0.0029(9)
B10' 0.0105(10) 0.0232(13) 0.0113(11) 0.0011(9) 0.0026(9) -0.0001(9)
B11' 0.0115(11) 0.0211(12) 0.0154(11) 0.0020(9) 0.0047(9) 0.0030(9)
B12' 0.0105(10) 0.0224(12) 0.0095(10) 0.0014(9) 0.0005(8) -0.0003(9)
C13' 0.0139(10) 0.0271(12) 0.0105(10) 0.0042(8) 0.0031(8) -0.0020(9)
C14' 0.0167(10) 0.0212(11) 0.0179(11) -0.0063(9) 0.0078(9) 0.0008(9)
C01 0.0110(9) 0.0106(9) 0.0148(10) -0.0002(7) 0.0066(8) 0.0015(7)
C02 0.0146(10) 0.0127(9) 0.0138(10) -0.0018(7) 0.0070(8) -0.0012(7)
C03 0.0184(11) 0.0167(10) 0.0163(10) -0.0060(8) 0.0058(9) -0.0070(8)
C04 0.0158(10) 0.0129(10) 0.0197(11) -0.0028(8) 0.0063(8) -0.0049(8)
C05 0.0140(9) 0.0114(9) 0.0173(10) 0.0004(8) 0.0085(8) -0.0034(7)
C06 0.0169(10) 0.0121(9) 0.0152(10) 0.0031(8) 0.0092(8) 0.0000(8)
C07 0.0201(11) 0.0154(10) 0.0155(10) 0.0058(8) 0.0076(9) 0.0014(8)
C08 0.0157(10) 0.0083(9) 0.0195(11) 0.0022(8) 0.0061(8) 0.0007(7)

loop_
_atom_type_symbol
_atom_type_description
_atom_type_scat_dispersion_real
_atom_type_scat_dispersion_imag
_atom_type_scat_source
C C 0.0033 0.0016 'International Tables Vol C Tables 4.2.6.8 and 6.1.1.4'
H H 0.0000 0.0000 'International Tables Vol C Tables 4.2.6.8 and 6.1.1.4'
B B 0.0013 0.0007 'International Tables Vol C Tables 4.2.6.8 and 6.1.1.4'
Ir Ir -1.4442 7.9887 'International Tables Vol C Tables 4.2.6.8 and 6.1.1.4'

loop_
_geom_angle_atom_site_label_1
_geom_angle_atom_site_label_2
_geom_angle_atom_site_label_3
_geom_angle
C01 Ir2 B11 102.25(9)
C01 Ir2 B3 167.80(9)
B11 Ir2 B3 82.27(9)
C01 Ir2 C06 78.22(8)
B11 Ir2 C06 133.16(9)
B3 Ir2 C06 90.40(9)
C01 Ir2 C05 86.29(8)
B11 Ir2 C05 166.32(9)
B3 Ir2 C05 87.32(9)
C06 Ir2 C05 37.65(8)
C01 Ir2 C02 38.49(8)
B11 Ir2 C02 114.19(9)
B3 Ir2 C02 149.23(9)
C06 Ir2 C02 95.23(8)
C05 Ir2 C02 79.13(8)
C01 Ir2 B7 126.57(9)
B11 Ir2 B7 48.97(9)
B3 Ir2 B7 48.77(9)
C06 Ir2 B7 92.68(9)
C05 Ir2 B7 117.35(9)
C02 Ir2 B7 159.95(9)
C01 Ir2 B6 110.69(9)
B11 Ir2 B6 50.66(9)
B3 Ir2 B6 81.01(9)
C06 Ir2 B6 170.17(9)
C05 Ir2 B6 136.21(9)
C02 Ir2 B6 89.83(9)
B7 Ir2 B6 85.28(9)
C01 Ir2 C1 144.91(8)
B11 Ir2 C1 80.59(8)
B3 Ir2 C1 46.61(9)
C06 Ir2 C1 125.32(8)
C05 Ir2 C1 98.63(8)
C02 Ir2 C1 108.07(8)
B7 Ir2 C1 81.87(9)
B6 Ir2 C1 44.88(9)
C01 Ir2 Ir3' 50.61(6)
B11 Ir2 Ir3' 51.87(6)
B3 Ir2 Ir3' 131.56(7)
C06 Ir2 Ir3' 108.85(6)
C05 Ir2 Ir3' 134.43(6)
C02 Ir2 Ir3' 74.69(6)
B7 Ir2 Ir3' 85.32(6)
B6 Ir2 Ir3' 80.61(6)
C1 Ir2 Ir3' 124.63(6)
C13 C1 B4 114.73(18)
C13 C1 B6 121.82(19)
B4 C1 B6 111.74(17)
C13 C1 B5 115.32(18)
B4 C1 B5 61.45(15)
B6 C1 B5 61.87(14)
C13 C1 B3 121.49(19)
B4 C1 B3 62.19(14)
B6 C1 B3 110.10(16)
B5 C1 B3 111.52(17)
C13 C1 Ir2 114.67(15)
B4 C1 Ir2 119.56(14)
B6 C1 Ir2 66.00(11)
B5 C1 Ir2 120.86(14)
B3 C1 Ir2 63.35(10)
C8 B3 C1 102.30(17)
C8 B3 B4 57.88(14)
C1 B3 B4 57.16(14)
C8 B3 B7 58.10(13)
C1 B3 B7 111.24(17)
B4 B3 B7 108.00(17)
C8 B3 Ir2 117.20(15)
C1 B3 Ir2 70.04(11)
B4 B3 Ir2 121.11(16)
B7 B3 Ir2 67.31(11)
C8 B3 H3 115.7
C1 B3 H3 126.3
B4 B3 H3 114.1
B7 B3 H3 120.6
Ir2 B3 H3 117.4
C1 B4 C8 105.93(17)
C1 B4 B5 59.99(15)
C8 B4 B5 106.46(18)
C1 B4 B9 107.10(18)
C8 B4 B9 59.45(14)
B5 B4 B9 59.56(15)
C1 B4 B3 60.65(14)
C8 B4 B3 59.05(14)
B5 B4 B3 109.13(18)
B9 B4 B3 108.11(18)
C1 B4 H4 121.9
C8 B4 H4 121.3
B5 B4 H4 125.4
B9 B4 H4 124.7
B3 B4 H4 117.0
C1 B5 B4 58.56(14)
C1 B5 B9 107.02(18)
B4 B5 B9 60.89(15)
C1 B5 B6 58.99(14)
B4 B5 B6 107.07(18)
B9 B5 B6 108.61(18)
C1 B5 B10 106.19(17)
B4 B5 B10 107.90(18)
B9 B5 B10 60.09(15)
B6 B5 B10 60.18(14)
C1 B5 H5 117.4
B4 B5 H5 118.8
B9 B5 H5 125.2
B6 B5 H5 120.8
B10 B5 H5 127.6
C1 B6 B5 59.14(14)
C1 B6 B10 106.21(17)
B5 B6 B10 60.07(14)
C1 B6 B11 105.49(16)
B5 B6 B11 105.90(17)
B10 B6 B11 58.18(13)
C1 B6 Ir2 69.12(11)
B5 B6 Ir2 121.25(15)
B10 B6 Ir2 116.01(14)
B11 B6 Ir2 62.26(10)
C1 B6 H6 123.9
B5 B6 H6 116.2
B10 B6 H6 117.9
B11 B6 H6 126.3
Ir2 B6 H6 114.7
C8 B7 B12 59.03(14)
C8 B7 B11 102.13(16)
B12 B7 B11 58.39(14)
C8 B7 B3 58.19(13)
B12 B7 B3 106.03(17)
B11 B7 B3 102.80(16)
C8 B7 Ir2 114.35(15)
B12 B7 Ir2 115.94(15)
B11 B7 Ir2 63.07(11)
B3 B7 Ir2 63.92(11)
C8 B7 H7 114.5
B12 B7 H7 114.4
B11 B7 H7 130.5
B3 B7 H7 124.3
Ir2 B7 H7 122.4
C14 C8 B4 117.10(19)
C14 C8 B7 116.75(19)
B4 C8 B7 117.07(18)
C14 C8 B3 119.30(19)
B4 C8 B3 63.07(15)
B7 C8 B3 63.70(14)
C14 C8 B9 117.32(19)
B4 C8 B9 62.40(15)
B7 C8 B9 115.07(17)
B3 C8 B9 113.73(18)
C14 C8 B12 118.73(19)
B4 C8 B12 113.55(18)
B7 C8 B12 62.25(14)
B3 C8 B12 112.94(17)
B9 C8 B12 61.82(14)
C8 B9 B5 105.44(17)
C8 B9 B10 105.55(17)
B5 B9 B10 60.74(15)
C8 B9 B12 59.15(14)
B5 B9 B12 110.14(18)
B10 B9 B12 61.04(14)
C8 B9 B4 58.15(14)
B5 B9 B4 59.56(15)
B10 B9 B4 107.37(18)
B12 B9 B4 107.85(17)
C8 B9 H9 119.9
B5 B9 H9 124.9
B10 B9 H9 125.7
B12 B9 H9 119.0
B4 B9 H9 120.8
B9 B10 B11 106.91(17)
B9 B10 B5 59.17(15)
B11 B10 B5 109.83(17)
B9 B10 B6 107.54(17)
B11 B10 B6 63.51(14)
B5 B10 B6 59.76(14)
B9 B10 B12 59.62(14)
B11 B10 B12 58.74(14)
B5 B10 B12 107.75(18)
B6 B10 B12 109.78(17)
B9 B10 H10 121.1
B11 B10 H10 121.9
B5 B10 H10 121.5
B6 B10 H10 122.0
B12 B10 H10 120.8
B12 B11 B10 61.17(14)
B12 B11 B7 59.89(14)
B10 B11 B7 109.77(17)
B12 B11 B6 107.56(17)
B10 B11 B6 58.30(13)
B7 B11 B6 110.03(16)
B12 B11 Ir3' 148.40(16)
B10 B11 Ir3' 136.95(16)
B7 B11 Ir3' 113.23(14)
B6 B11 Ir3' 103.65(13)
B12 B11 Ir2 121.62(15)
B10 B11 Ir2 120.54(14)
B7 B11 Ir2 67.96(11)
B6 B11 Ir2 67.09(11)
Ir3' B11 Ir2 75.37(8)
C8 B12 B11 104.40(17)
C8 B12 B9 59.04(14)
B11 B12 B9 107.78(17)
C8 B12 B7 58.72(13)
B11 B12 B7 61.72(14)
B9 B12 B7 109.72(17)
C8 B12 B10 104.17(17)
B11 B12 B10 60.09(14)
B9 B12 B10 59.35(14)
B7 B12 B10 110.37(17)
C8 B12 H12 119.1
B11 B12 H12 126.5
B9 B12 H12 120.4
B7 B12 H12 116.0
B10 B12 H12 128.0
C1 C13 H13A 109.5
C1 C13 H13B 109.5
H13A C13 H13B 109.5
C1 C13 H13C 109.5
H13A C13 H13C 109.5
H13B C13 H13C 109.5
C8 C14 H14A 109.5
C8 C14 H14B 109.5
H14A C14 H14B 109.5
C8 C14 H14C 109.5
H14A C14 H14C 109.5
H14B C14 H14C 109.5
C01 Ir3' B11 105.11(9)
C01 Ir3' C1' 135.28(8)
B11 Ir3' C1' 104.49(9)
C01 Ir3' B7' 94.38(9)
B11 Ir3' B7' 142.30(9)
C1' Ir3' B7' 81.76(9)
C01 Ir3' C2' 97.79(8)
B11 Ir3' C2' 152.94(9)
C1' Ir3' C2' 48.46(8)
B7' Ir3' C2' 46.94(9)
C01 Ir3' B8' 130.28(9)
B11 Ir3' B8' 93.06(9)
C1' Ir3' B8' 80.20(9)
B7' Ir3' B8' 50.72(10)
C2' Ir3' B8' 82.68(9)
C01 Ir3' B4' 178.36(9)
B11 Ir3' B4' 75.42(9)
C1' Ir3' B4' 45.58(9)
B7' Ir3' B4' 84.33(9)
C2' Ir3' B4' 82.09(9)
B8' Ir3' B4' 48.08(9)
C01 Ir3' Ir2 52.61(6)
B11 Ir3' Ir2 52.76(7)
C1' Ir3' Ir2 145.98(6)
B7' Ir3' Ir2 132.11(7)
C2' Ir3' Ir2 149.27(6)
B8' Ir3' Ir2 121.32(7)
B4' Ir3' Ir2 127.76(6)
C13' C1' B5' 117.49(18)
C13' C1' B4' 121.89(19)
B5' C1' B4' 62.44(14)
C13' C1' B6' 113.79(18)
B5' C1' B6' 61.60(15)
B4' C1' B6' 113.63(17)
C13' C1' C2' 119.12(18)
B5' C1' C2' 108.80(16)
B4' C1' C2' 113.45(16)
B6' C1' C2' 58.37(13)
C13' C1' Ir3' 109.15(14)
B5' C1' Ir3' 126.07(15)
B4' C1' Ir3' 70.88(11)
B6' C1' Ir3' 121.25(14)
C2' C1' Ir3' 66.45(10)
C14' C2' B11' 118.51(18)
C14' C2' B6' 112.34(18)
B11' C2' B6' 62.02(15)
C14' C2' B7' 126.27(19)
B11' C2' B7' 63.08(14)
B6' C2' B7' 112.86(17)
C14' C2' C1' 119.93(18)
B11' C2' C1' 107.88(17)
B6' C2' C1' 59.34(14)
B7' C2' C1' 107.37(16)
C14' C2' Ir3' 111.43(14)
B11' C2' Ir3' 122.99(15)
B6' C2' Ir3' 120.87(15)
B7' C2' Ir3' 66.11(11)
C1' C2' Ir3' 65.09(10)
C1' B4' B9' 104.18(17)
C1' B4' B5' 58.28(14)
B9' B4' B5' 59.77(14)
C1' B4' B8' 104.28(17)
B9' B4' B8' 60.23(14)
B5' B4' B8' 107.77(17)
C1' B4' Ir3' 63.53(11)
B9' B4' Ir3' 115.87(15)
B5' B4' Ir3' 116.01(15)
B8' B4' Ir3' 63.26(11)
C1' B4' H4' 120.0
B9' B4' H4' 122.1
B5' B4' H4' 113.9
B8' B4' H4' 130.2
Ir3' B4' H4' 116.5
C1' B5' B6' 59.96(14)
C1' B5' B9' 104.95(17)
B6' B5' B9' 108.20(19)
C1' B5' B10' 106.77(18)
B6' B5' B10' 60.61(15)
B9' B5' B10' 60.08(15)
C1' B5' B4' 59.28(14)
B6' B5' B4' 109.69(18)
B9' B5' B4' 59.77(14)
B10' B5' B4' 109.26(18)
C1' B5' H5' 116.1
B6' B5' H5' 117.3
B9' B5' H5' 129.3
B10' B5' H5' 126.9
B4' B5' H5' 118.7
C2' B6' C1' 62.28(13)
C2' B6' B11' 58.26(14)
C1' B6' B11' 107.26(18)
C2' B6' B5' 109.41(18)
C1' B6' B5' 58.44(14)
B11' B6' B5' 108.53(19)
C2' B6' B10' 106.08(18)
C1' B6' B10' 105.02(18)
B11' B6' B10' 59.64(15)
B5' B6' B10' 59.86(15)
C2' B6' H6' 110.2
C1' B6' H6' 114.0
B11' B6' H6' 122.9
B5' B6' H6' 126.2
B10' B6' H6' 135.6
C2' B7' B12' 104.82(17)
C2' B7' B11' 57.24(14)
B12' B7' B11' 60.02(15)
C2' B7' B8' 106.56(17)
B12' B7' B8' 59.57(14)
B11' B7' B8' 107.44(18)
C2' B7' Ir3' 66.95(11)
B12' B7' Ir3' 118.39(16)
B11' B7' Ir3' 118.63(15)
B8' B7' Ir3' 65.10(11)
C2' B7' H7' 125.7
B12' B7' H7' 117.7
B11' B7' H7' 118.2
B8' B7' H7' 123.1
Ir3' B7' H7' 113.8
B9' B8' B12' 59.22(14)
B9' B8' B4' 58.34(14)
B12' B8' B4' 105.95(17)
B9' B8' B7' 105.06(17)
B12' B8' B7' 57.17(14)
B4' B8' B7' 108.28(17)
B9' B8' Ir3' 118.94(15)
B12' B8' Ir3' 115.46(15)
B4' B8' Ir3' 68.66(11)
B7' B8' Ir3' 64.18(11)
B9' B8' H8' 117.8
B12' B8' H8' 118.5
B4' B8' H8' 123.2
B7' B8' H8' 124.6
Ir3' B8' H8' 115.3
B4' B9' B5' 60.46(14)
B4' B9' B10' 109.75(18)
B5' B9' B10' 60.00(15)
B4' B9' B12' 109.36(18)
B5' B9' B12' 107.53(19)
B10' B9' B12' 60.08(15)
B4' B9' B8' 61.43(14)
B5' B9' B8' 109.26(18)
B10' B9' B8' 109.70(19)
B12' B9' B8' 60.42(15)
B4' B9' H9' 120.3
B5' B9' H9' 121.6
B10' B9' H9' 120.7
B12' B9' H9' 122.0
B8' B9' H9' 120.7
B11' B10' B5' 108.10(18)
B11' B10' B9' 109.01(18)
B5' B10' B9' 59.93(15)
B11' B10' B12' 60.27(15)
B5' B10' B12' 107.64(18)
B9' B10' B12' 60.28(15)
B11' B10' B6' 59.45(15)
B5' B10' B6' 59.53(15)
B9' B10' B6' 107.24(18)
B12' B10' B6' 106.64(18)
B11' B10' H10' 120.3
B5' B10' H10' 121.6
B9' B10' H10' 123.0
B12' B10' H10' 123.3
B6' B10' H10' 121.1
C2' B11' B6' 59.72(14)
C2' B11' B10' 108.25(18)
B6' B11' B10' 60.92(15)
C2' B11' B12' 105.93(17)
B6' B11' B12' 107.86(19)
B10' B11' B12' 60.38(15)
C2' B11' B7' 59.68(14)
B6' B11' B7' 108.32(18)
B10' B11' B7' 108.75(18)
B12' B11' B7' 58.99(14)
C2' B11' H11' 117.8
B6' B11' H11' 120.7
B10' B11' H11' 125.3
B12' B11' H11' 125.9
B7' B11' H11' 119.0
B7' B12' B11' 60.98(15)
B7' B12' B10' 109.53(18)
B11' B12' B10' 59.35(15)
B7' B12' B9' 110.81(18)
B11' B12' B9' 107.76(18)
B10' B12' B9' 59.64(15)
B7' B12' B8' 63.26(14)
B11' B12' B8' 111.08(17)
B10' B12' B8' 109.31(18)
B9' B12' B8' 60.36(14)
B7' B12' H12' 118.4
B11' B12' H12' 121.7
B10' B12' H12' 123.0
B9' B12' H12' 122.0
B8' B12' H12' 118.6
C1' C13' H13D 109.5
C1' C13' H13E 109.5
H13D C13' H13E 109.5
C1' C13' H13F 109.5
H13D C13' H13F 109.5
H13E C13' H13F 109.5
C2' C14' H14D 109.5
C2' C14' H14E 109.5
H14D C14' H14E 109.5
C2' C14' H14F 109.5
H14D C14' H14F 109.5
H14E C14' H14F 109.5
C02 C01 C08 120.53(19)
C02 C01 Ir3' 112.88(15)
C08 C01 Ir3' 126.58(16)
C02 C01 Ir2 73.86(12)
C08 C01 Ir2 117.85(15)
Ir3' C01 Ir2 76.78(7)
C01 C02 C03 122.2(2)
C01 C02 Ir2 67.65(12)
C03 C02 Ir2 113.11(15)
C01 C02 H02A 115.0
C03 C02 H02A 115.0
Ir2 C02 H02A 115.0
C02 C03 C04 112.91(19)
C02 C03 H03A 109.0
C04 C03 H03A 109.0
C02 C03 H03B 109.0
C04 C03 H03B 109.0
H03A C03 H03B 107.8
C05 C04 C03 114.11(18)
C05 C04 H04A 108.7
C03 C04 H04A 108.7
C05 C04 H04B 108.7
C03 C04 H04B 108.7
H04A C04 H04B 107.6
C06 C05 C04 124.6(2)
C06 C05 Ir2 70.81(12)
C04 C05 Ir2 114.45(15)
C06 C05 H05A 113.3
C04 C05 H05A 113.3
Ir2 C05 H05A 113.3
C05 C06 C07 124.8(2)
C05 C06 Ir2 71.54(12)
C07 C06 Ir2 110.59(15)
C05 C06 H06A 114.0
C07 C06 H06A 114.0
Ir2 C06 H06A 114.0
C06 C07 C08 111.65(19)
C06 C07 H07A 109.3
C08 C07 H07A 109.3
C06 C07 H07B 109.3
C08 C07 H07B 109.3
H07A C07 H07B 108.0
C01 C08 C07 109.04(18)
C01 C08 H08A 109.9
C07 C08 H08A 109.9
C01 C08 H08B 109.9
C07 C08 H08B 109.9
H08A C08 H08B 108.3

loop_
_geom_bond_atom_site_label_1
_geom_bond_atom_site_label_2
_geom_bond_distance
Ir2 C01 2.126(2)
Ir2 B11 2.144(2)
Ir2 B3 2.169(2)
Ir2 C06 2.195(2)
Ir2 C05 2.204(2)
Ir2 C02 2.208(2)
Ir2 B7 2.228(2)
Ir2 B6 2.231(2)
Ir2 C1 2.282(2)
Ir2 Ir3' 2.60536(12)
C1 C13 1.523(3)
C1 B4 1.700(3)
C1 B6 1.723(3)
C1 B5 1.726(3)
C1 B3 1.764(3)
B3 C8 1.722(3)
B3 B4 1.790(4)
B3 B7 1.817(4)
B3 H3 1.0583
B4 C8 1.701(4)
B4 B5 1.751(4)
B4 B9 1.774(4)
B4 H4 1.0013
B5 B9 1.751(4)
B5 B6 1.773(4)
B5 B10 1.779(4)
B5 H5 1.0566
B6 B10 1.781(4)
B6 B11 1.873(3)
B6 H6 1.0827
B7 C8 1.720(3)
B7 B12 1.781(3)
B7 B11 1.814(3)
B7 H7 1.0711
C8 C14 1.525(3)
C8 B9 1.724(3)
C8 B12 1.726(3)
B9 B10 1.767(4)
B9 B12 1.772(4)
B9 H9 1.0605
B10 B11 1.778(3)
B10 B12 1.797(4)
B10 H10 1.0460
B11 B12 1.754(4)
B11 Ir3' 2.118(2)
B12 H12 1.1084
C13 H13A 0.9800
C13 H13B 0.9800
C13 H13C 0.9800
C14 H14A 0.9800
C14 H14B 0.9800
C14 H14C 0.9800
Ir3' C01 2.068(2)
Ir3' C1' 2.164(2)
Ir3' B7' 2.173(2)
Ir3' C2' 2.187(2)
Ir3' B8' 2.190(2)
Ir3' B4' 2.284(2)
C1' C13' 1.514(3)
C1' B5' 1.708(3)
C1' B4' 1.727(3)
C1' B6' 1.736(3)
C1' C2' 1.786(3)
C2' C14' 1.522(3)
C2' B11' 1.692(3)
C2' B6' 1.718(3)
C2' B7' 1.737(3)
B4' B9' 1.768(4)
B4' B5' 1.781(4)
B4' B8' 1.825(4)
B4' H4' 1.0387
B5' B6' 1.764(4)
B5' B9' 1.768(4)
B5' B10' 1.770(4)
B5' H5' 1.1180
B6' B11' 1.757(4)
B6' B10' 1.783(4)
B6' H6' 1.1591
B7' B12' 1.758(4)
B7' B11' 1.794(4)
B7' B8' 1.869(4)
B7' H7' 1.0493
B8' B9' 1.803(4)
B8' B12' 1.804(4)
B8' H8' 0.9550
B9' B10' 1.771(4)
B9' B12' 1.782(4)
B9' H9' 1.0634
B10' B11' 1.760(4)
B10' B12' 1.779(4)
B10' H10' 1.0006
B11' B12' 1.777(4)
B11' H11' 1.0790
B12' H12' 1.1025
C13' H13D 0.9800
C13' H13E 0.9800
C13' H13F 0.9800
C14' H14D 0.9800
C14' H14E 0.9800
C14' H14F 0.9800
C01 C02 1.431(3)
C01 C08 1.509(3)
C02 C03 1.523(3)
C02 H02A 1.0000
C03 C04 1.537(3)
C03 H03A 0.9900
C03 H03B 0.9900
C04 C05 1.531(3)
C04 H04A 0.9900
C04 H04B 0.9900
C05 C06 1.420(3)
C05 H05A 1.0000
C06 C07 1.515(3)
C06 H06A 1.0000
C07 C08 1.530(3)
C07 H07A 0.9900
C07 H07B 0.9900
C08 H08A 0.9900
C08 H08B 0.9900
